data_2013867
loop_
_publ_author_name
'Zele\<n\'ak, Vladim\'ir'
'Sabo, Michal'
'Massa, Werner'
'\<Cern\'ak, Juraj'

_publ_section_title
;Tetra-\m-benzoato-\k^8^<i>O</i>:<i>O</i>'-bis({1-[(3,4-dimethoxyphenyl)methyl]-6,7-dimethoxyisoquinoline-\k<i>N</i>}zinc(II)):
 the first crystal structure with papaverine as a ligand
;
_journal_issue 2
_journal_name_full 'Acta Crystallographica Section C'
_journal_page_first m85
_journal_page_last m87
_journal_paper_doi 10.1107/S010827010302883X
_journal_volume 60
_journal_year 2004
_chemical_formula_iupac '[Zn2 (C7 H5 O2)4 (C20 H21 N O4)2]'
_chemical_formula_moiety 'C68 H62 N2 O16 Zn2'
_chemical_formula_sum 'C68 H62 N2 O16 Zn2'
_chemical_formula_weight 1293.98
_chemical_name_systematic
;
Tetra-\m-benzoato-\k^2^O,O'-bis{1-[(3,4-dimethoxyphenyl)methyl]-6,7-
dimethoxyisoquinoline-\kN)zinc(II)}
;
_space_group_IT_number 14
_symmetry_cell_setting monoclinic
_symmetry_space_group_name_Hall '-P 2yn'
_symmetry_space_group_name_H-M 'P 1 21/n 1'
_atom_sites_solution_hydrogens difmap
_atom_sites_solution_primary direct
_atom_sites_solution_secondary difmap
_cell_angle_alpha 90.00
_cell_angle_beta 101.799(8)
_cell_angle_gamma 90.00
_cell_formula_units_Z 2
_cell_length_a 14.1780(9)
_cell_length_b 14.4118(6)
_cell_length_c 15.5442(11)
_cell_measurement_reflns_used 8002
_cell_measurement_temperature 193.0(10)
_cell_measurement_theta_max 30.3
_cell_measurement_theta_min 3.0
_cell_volume 3109.0(3)
_computing_cell_refinement 'CELL (Stoe, 1997)'
_computing_data_collection '?EXPOSE (Stoe, 1997)'
_computing_data_reduction 'INTEGRATE (Stoe, 1997)'
_computing_molecular_graphics 'DIAMOND (Brandenburg, 2000)'
_computing_publication_material 'SHELXL97 and enCIFer (Smith & Johnson, 2002)'
_computing_structure_refinement 'SHELXL97 (Sheldrick, 1997)'
_computing_structure_solution 'SHELXS97 (Sheldrick, 1990)'
_diffrn_ambient_temperature 193.0(10)
_diffrn_detector_area_resol_mean 150
_diffrn_measured_fraction_theta_full 0.973
_diffrn_measured_fraction_theta_max 0.949
_diffrn_measurement_device_type 'IPDS Stoe'
_diffrn_measurement_method 'D=50mm, \F 0-250\%, \D\F 1.0\%, 1 min/rec'
_diffrn_radiation_monochromator graphite
_diffrn_radiation_source 'fine-focus sealed tube'
_diffrn_radiation_type MoK\a
_diffrn_radiation_wavelength 0.71073
_diffrn_reflns_av_R_equivalents 0.0573
_diffrn_reflns_av_sigmaI/netI 0.0573
_diffrn_reflns_limit_h_max 20
_diffrn_reflns_limit_h_min -20
_diffrn_reflns_limit_k_max 18
_diffrn_reflns_limit_k_min -19
_diffrn_reflns_limit_l_max 22
_diffrn_reflns_limit_l_min -22
_diffrn_reflns_number 45411
_diffrn_reflns_theta_full 25.00
_diffrn_reflns_theta_max 30.36
_diffrn_reflns_theta_min 3.03
_diffrn_standards_number 0
_exptl_absorpt_coefficient_mu 0.843
_exptl_absorpt_correction_T_max 0.737
_exptl_absorpt_correction_T_min 0.659
_exptl_absorpt_correction_type multi-scan
_exptl_absorpt_process_details '(XPREP in SHELXTL; Sheldrick, 1996)'
_exptl_crystal_colour colourless
_exptl_crystal_density_diffrn 1.382
_exptl_crystal_density_method 'not measured'
_exptl_crystal_description block
_exptl_crystal_F_000 1344
_exptl_crystal_size_max 0.60
_exptl_crystal_size_mid 0.45
_exptl_crystal_size_min 0.38
_refine_diff_density_max 0.601
_refine_diff_density_min -0.691
_refine_ls_extinction_method none
_refine_ls_goodness_of_fit_ref 0.905
_refine_ls_hydrogen_treatment constr
_refine_ls_matrix_type full
_refine_ls_number_parameters 402
_refine_ls_number_reflns 8890
_refine_ls_number_restraints 0
_refine_ls_restrained_S_all 0.905
_refine_ls_R_factor_all 0.0680
_refine_ls_R_factor_gt 0.0362
_refine_ls_shift/su_max 0.000
_refine_ls_shift/su_mean 0.000
_refine_ls_structure_factor_coef Fsqd
_refine_ls_weighting_details 'calc w=1/[\s^2^(Fo^2^)+(0.05P)^2^] where P=(Fo^2^+2Fc^2^)/3'
_refine_ls_weighting_scheme calc
_refine_ls_wR_factor_gt 0.0799
_refine_ls_wR_factor_ref 0.0879
_reflns_number_gt 5836
_reflns_number_total 8890
_reflns_threshold_expression I>2\s(I)
_cod_data_source_file sk1689.cif
_cod_data_source_block I
_cod_depositor_comments
;
The following automatic conversions were performed:
'_symmetry_cell_setting' value 'Monoclinic' changed to 'monoclinic'
according to '/home/saulius/struct/CIF-dictionaries/cif_core.dic'
dictionary named 'cif_core.dic' version 2.4.1 from 2010-06-29.

Automatic conversion script
Id: cif_fix_enum 1527 2010-12-29 10:47:43Z saulius 

The following automatic conversions were performed:

'_symmetry_cell_setting' value 'Monoclinic' changed to 'monoclinic'
according to /home/saulius/struct/CIF-dictionaries/cif_core.dic
dictionary named 'cif_core.dic' version 2.4.1 from 2010-06-29.

Automatic conversion script
Id: cif_fix_values 1715 2011-07-08 13:25:40Z adriana 
;
_cod_original_sg_symbol_H-M 'P 21/n'
_cod_database_code 2013867
_cod_database_fobs_code 2013867

loop_
_symmetry_equiv_pos_as_xyz
'x, y, z'
'-x+1/2, y+1/2, -z+1/2'
'-x, -y, -z'
'x-1/2, -y-1/2, z-1/2'

loop_
_atom_site_label
_atom_site_fract_x
_atom_site_fract_y
_atom_site_fract_z
_atom_site_U_iso_or_equiv
_atom_site_adp_type
_atom_site_calc_flag
_atom_site_refinement_flags
_atom_site_occupancy
_atom_site_disorder_assembly
_atom_site_disorder_group
_atom_site_type_symbol
Zn 0.005948(14) 0.101252(15) 0.029481(13) 0.01757(6) Uani d . 1 . . Zn
N1 -0.00881(10) 0.24306(11) 0.04829(9) 0.0194(3) Uani d . 1 . . N
O1A -0.05128(11) 0.10760(11) -0.10242(8) 0.0349(3) Uani d . 1 . . O
O1B -0.06363(11) -0.03956(10) -0.14728(8) 0.0304(3) Uani d . 1 . . O
O2A 0.13705(9) 0.08380(10) -0.00323(10) 0.0317(3) Uani d . 1 . . O
O2B 0.12702(10) -0.06288(11) -0.05091(11) 0.0363(4) Uani d . 1 . . O
O3 -0.05522(10) 0.66294(10) 0.16615(10) 0.0340(3) Uani d . 1 . . O
O4 0.09650(9) 0.59486(11) 0.26264(10) 0.0326(3) Uani d . 1 . . O
O5 0.05331(13) 0.17342(16) 0.50858(11) 0.0580(6) Uani d . 1 . . O
O6 -0.07495(13) 0.13233(14) 0.36958(12) 0.0528(5) Uani d . 1 . . O
C1 -0.07010(12) 0.04628(13) -0.16090(11) 0.0202(4) Uani d . 1 . . C
C2 -0.10022(12) 0.07893(13) -0.25421(11) 0.0198(4) Uani d . 1 . . C
C3 -0.08910(13) 0.17170(14) -0.27507(12) 0.0249(4) Uani d . 1 . . C
H3 -0.0677 0.2154 -0.2295 0.030 Uiso calc R 1 . . H
C4 -0.10913(14) 0.20095(15) -0.36217(13) 0.0294(4) Uani d . 1 . . C
H4 -0.1005 0.2642 -0.3759 0.035 Uiso calc R 1 . . H
C5 -0.14153(14) 0.13805(16) -0.42880(12) 0.0298(4) Uani d . 1 . . C
H5 -0.1543 0.1579 -0.4883 0.036 Uiso calc R 1 . . H
C6 -0.15544(15) 0.04598(16) -0.40873(13) 0.0300(4) Uani d . 1 . . C
H6 -0.1795 0.0032 -0.4544 0.036 Uiso calc R 1 . . H
C7 -0.13431(13) 0.01627(15) -0.32188(11) 0.0248(4) Uani d . 1 . . C
H7 -0.1431 -0.0471 -0.3085 0.030 Uiso calc R 1 . . H
C8 0.16849(12) 0.01396(14) -0.03693(11) 0.0226(4) Uani d . 1 . . C
C9 0.26473(13) 0.02500(15) -0.06287(12) 0.0262(4) Uani d . 1 . . C
C10 0.31428(14) 0.10844(17) -0.04770(15) 0.0359(5) Uani d . 1 . . C
H10 0.2877 0.1584 -0.0206 0.043 Uiso calc R 1 . . H
C11 0.40300(18) 0.1191(2) -0.0721(2) 0.0577(8) Uani d . 1 . . C
H11 0.4369 0.1762 -0.0613 0.069 Uiso calc R 1 . . H
C12 0.4411(2) 0.0478(3) -0.1115(2) 0.0714(10) Uani d . 1 . . C
H12 0.5012 0.0558 -0.1285 0.086 Uiso calc R 1 . . H
C13 0.3934(2) -0.0356(3) -0.1268(2) 0.0668(9) Uani d . 1 . . C
H13 0.4206 -0.0850 -0.1542 0.080 Uiso calc R 1 . . H
C14 0.30491(16) -0.0476(2) -0.10207(17) 0.0439(6) Uani d . 1 . . C
H14 0.2721 -0.1053 -0.1120 0.053 Uiso calc R 1 . . H
C15 -0.08722(12) 0.28195(14) -0.00696(12) 0.0229(4) Uani d . 1 . . C
H15 -0.1232 0.2446 -0.0525 0.027 Uiso calc R 1 . . H
C16 -0.11559(13) 0.37122(14) 0.00050(12) 0.0245(4) Uani d . 1 . . C
H16 -0.1708 0.3946 -0.0388 0.029 Uiso calc R 1 . . H
C17 -0.06315(12) 0.42921(13) 0.06655(11) 0.0199(3) Uani d . 1 . . C
C18 -0.09046(13) 0.52194(14) 0.08014(12) 0.0234(4) Uani d . 1 . . C
H18 -0.1462 0.5477 0.0436 0.028 Uiso calc R 1 . . H
C19 -0.03652(13) 0.57450(13) 0.14606(13) 0.0233(4) Uani d . 1 . . C
C20 -0.13711(15) 0.70835(16) 0.11416(16) 0.0368(5) Uani d . 1 . . C
H20A -0.1323 0.7067 0.0522 0.055 Uiso calc R 1 . . H
H20B -0.1390 0.7730 0.1333 0.055 Uiso calc R 1 . . H
H20C -0.1960 0.6765 0.1214 0.055 Uiso calc R 1 . . H
C21 0.18346(14) 0.56093(17) 0.31685(15) 0.0351(5) Uani d . 1 . . C
H21A 0.1689 0.5067 0.3499 0.053 Uiso calc R 1 . . H
H21B 0.2122 0.6096 0.3580 0.053 Uiso calc R 1 . . H
H21C 0.2288 0.5433 0.2799 0.053 Uiso calc R 1 . . H
C22 0.04915(13) 0.53623(14) 0.20043(12) 0.0235(4) Uani d . 1 . . C
C23 0.07644(12) 0.44758(13) 0.18754(12) 0.0219(4) Uani d . 1 . . C
H23 0.1336 0.4233 0.2231 0.026 Uiso calc R 1 . . H
C24 0.02012(11) 0.39104(13) 0.12137(11) 0.0188(3) Uani d . 1 . . C
C25 0.04411(11) 0.29682(13) 0.10992(11) 0.0175(3) Uani d . 1 . . C
C26 0.12889(12) 0.25288(13) 0.17104(11) 0.0200(3) Uani d . 1 . . C
H26B 0.1861 0.2932 0.1747 0.024 Uiso calc R 1 . . H
H26A 0.1434 0.1924 0.1465 0.024 Uiso calc R 1 . . H
C27 0.10990(12) 0.23810(14) 0.26276(12) 0.0227(4) Uani d . 1 . . C
C28 0.17714(14) 0.26173(16) 0.33709(13) 0.0311(4) Uani d . 1 . . C
H28 0.2354 0.2914 0.3314 0.037 Uiso calc R 1 . . H
C29 0.15971(16) 0.24215(18) 0.42079(14) 0.0386(5) Uani d . 1 . . C
H29 0.2060 0.2593 0.4715 0.048(7) Uiso calc R 1 . . H
C30 0.07611(15) 0.19829(18) 0.43013(13) 0.0363(5) Uani d . 1 . . C
C31 0.1233(2) 0.1793(3) 0.58484(17) 0.0767(11) Uani d . 1 . . C
H31A 0.1821 0.1482 0.5760 0.115 Uiso calc R 1 . . H
H31B 0.1000 0.1493 0.6331 0.115 Uiso calc R 1 . . H
H31C 0.1374 0.2447 0.5994 0.115 Uiso calc R 1 . . H
C32 -0.1370(2) 0.0952(3) 0.2976(2) 0.0832(12) Uani d . 1 . . C
H32A -0.1665 0.1455 0.2588 0.125 Uiso calc R 1 . . H
H32B -0.1875 0.0596 0.3174 0.125 Uiso calc R 1 . . H
H32C -0.1010 0.0543 0.2656 0.125 Uiso calc R 1 . . H
C33 0.00667(15) 0.17600(16) 0.35513(14) 0.0330(5) Uani d . 1 . . C
C34 0.02320(13) 0.19656(15) 0.27280(12) 0.0266(4) Uani d . 1 . . C
H34 -0.0247 0.1824 0.2222 0.032 Uiso calc R 1 . . H

loop_
_atom_site_aniso_label
_atom_site_aniso_U_11
_atom_site_aniso_U_22
_atom_site_aniso_U_33
_atom_site_aniso_U_12
_atom_site_aniso_U_13
_atom_site_aniso_U_23
Zn 0.02110(9) 0.01342(11) 0.01778(9) -0.00049(8) 0.00302(6) -0.00289(8)
N1 0.0192(7) 0.0169(9) 0.0212(7) -0.0001(5) 0.0021(5) -0.0028(6)
O1A 0.0590(9) 0.0233(9) 0.0170(6) 0.0057(7) -0.0049(6) -0.0062(6)
O1B 0.0489(8) 0.0199(9) 0.0191(6) -0.0020(6) -0.0005(6) 0.0021(5)
O2A 0.0279(7) 0.0288(9) 0.0422(8) -0.0002(5) 0.0158(6) -0.0049(6)
O2B 0.0268(7) 0.0302(9) 0.0554(10) -0.0091(6) 0.0165(7) -0.0085(7)
O3 0.0361(7) 0.0141(8) 0.0470(9) 0.0047(6) -0.0029(6) -0.0070(6)
O4 0.0305(7) 0.0211(8) 0.0406(8) -0.0010(6) -0.0058(6) -0.0139(6)
O5 0.0507(10) 0.0994(17) 0.0270(8) 0.0160(10) 0.0150(7) 0.0113(9)
O6 0.0552(10) 0.0660(14) 0.0456(10) -0.0160(9) 0.0302(8) -0.0084(9)
C1 0.0201(8) 0.0201(11) 0.0200(8) 0.0013(6) 0.0035(6) -0.0009(7)
C2 0.0208(7) 0.0201(11) 0.0185(8) 0.0010(6) 0.0038(6) -0.0020(6)
C3 0.0303(9) 0.0188(11) 0.0244(9) -0.0003(7) 0.0027(7) -0.0011(7)
C4 0.0396(11) 0.0214(12) 0.0273(10) 0.0001(8) 0.0068(8) 0.0048(8)
C5 0.0363(10) 0.0323(13) 0.0203(9) 0.0036(8) 0.0049(8) 0.0051(8)
C6 0.0376(10) 0.0293(13) 0.0212(9) -0.0016(8) 0.0017(8) -0.0058(8)
C7 0.0331(9) 0.0199(11) 0.0198(8) -0.0020(7) 0.0018(7) -0.0014(7)
C8 0.0220(8) 0.0250(11) 0.0206(8) -0.0007(7) 0.0040(6) 0.0024(7)
C9 0.0246(9) 0.0294(12) 0.0253(9) -0.0014(7) 0.0071(7) 0.0021(8)
C10 0.0315(10) 0.0340(14) 0.0442(12) -0.0064(9) 0.0120(8) 0.0045(10)
C11 0.0396(13) 0.065(2) 0.0733(19) -0.0193(12) 0.0228(13) 0.0077(15)
C12 0.0384(14) 0.102(3) 0.085(2) -0.0120(16) 0.0388(15) -0.001(2)
C13 0.0486(15) 0.084(3) 0.078(2) 0.0057(15) 0.0372(15) -0.0181(18)
C14 0.0380(12) 0.0464(17) 0.0520(14) -0.0006(10) 0.0204(11) -0.0121(11)
C15 0.0222(8) 0.0192(11) 0.0238(9) 0.0007(7) -0.0035(6) -0.0060(7)
C16 0.0229(8) 0.0218(11) 0.0253(9) 0.0022(7) -0.0033(7) -0.0022(7)
C17 0.0211(8) 0.0156(10) 0.0225(8) -0.0010(6) 0.0033(6) -0.0009(6)
C18 0.0231(8) 0.0171(10) 0.0280(9) 0.0024(7) 0.0002(7) 0.0002(7)
C19 0.0274(9) 0.0121(10) 0.0302(9) 0.0010(6) 0.0051(7) -0.0019(7)
C20 0.0372(11) 0.0200(13) 0.0509(13) 0.0086(8) 0.0031(9) 0.0003(9)
C21 0.0292(10) 0.0341(14) 0.0379(11) -0.0024(8) -0.0032(8) -0.0152(9)
C22 0.0250(8) 0.0165(11) 0.0270(9) -0.0034(7) 0.0006(7) -0.0055(7)
C23 0.0218(8) 0.0180(11) 0.0241(9) -0.0006(7) 0.0005(6) -0.0025(7)
C24 0.0209(7) 0.0149(10) 0.0202(7) -0.0018(6) 0.0034(6) -0.0015(7)
C25 0.0182(7) 0.0152(10) 0.0191(8) -0.0013(6) 0.0039(6) -0.0034(6)
C26 0.0198(8) 0.0160(10) 0.0236(8) 0.0018(6) 0.0026(6) -0.0030(7)
C27 0.0240(8) 0.0186(11) 0.0242(9) 0.0071(7) 0.0022(7) -0.0013(7)
C28 0.0253(9) 0.0388(14) 0.0265(10) 0.0070(8) -0.0010(7) -0.0007(8)
C29 0.0354(11) 0.0548(17) 0.0218(10) 0.0149(10) -0.0031(8) -0.0039(9)
C30 0.0393(11) 0.0470(16) 0.0248(10) 0.0160(10) 0.0118(8) 0.0033(9)
C31 0.0652(18) 0.135(4) 0.0298(13) 0.022(2) 0.0093(13) 0.0179(17)
C32 0.070(2) 0.110(3) 0.081(2) -0.050(2) 0.0434(18) -0.040(2)
C33 0.0366(10) 0.0330(13) 0.0329(11) 0.0039(9) 0.0157(9) -0.0025(9)
C34 0.0297(9) 0.0247(12) 0.0253(9) 0.0024(7) 0.0054(7) -0.0050(7)

loop_
_atom_type_symbol
_atom_type_description
_atom_type_scat_dispersion_real
_atom_type_scat_dispersion_imag
_atom_type_scat_source
C C 0.0033 0.0016 'International Tables Vol C Tables 4.2.6.8 and 6.1.1.4'
H H 0.0000 0.0000 'International Tables Vol C Tables 4.2.6.8 and 6.1.1.4'
N N 0.0061 0.0033 'International Tables Vol C Tables 4.2.6.8 and 6.1.1.4'
O O 0.0106 0.0060 'International Tables Vol C Tables 4.2.6.8 and 6.1.1.4'
Zn Zn 0.2839 1.4301 'International Tables Vol C Tables 4.2.6.8 and 6.1.1.4'

loop_
_geom_angle_atom_site_label_1
_geom_angle_atom_site_label_2
_geom_angle_atom_site_label_3
_geom_angle_site_symmetry_1
_geom_angle_site_symmetry_3
_geom_angle
_geom_angle_publ_flag
O2A Zn O1A . . 87.17(6) yes
O2A Zn O1B . 3 87.24(6) yes
O1A Zn O1B . 3 156.69(6) yes
O2A Zn O2B . 3 156.84(6) yes
O1A Zn O2B . 3 89.17(7) yes
O1B Zn O2B 3 3 87.14(6) ?
O2A Zn N1 . . 106.20(6) yes
O1A Zn N1 . . 93.79(6) yes
O1B Zn N1 3 . 109.50(6) yes
O2B Zn N1 3 . 96.86(6) yes
O2A Zn Zn . 3 78.73(4) ?
O1A Zn Zn . 3 75.87(4) ?
O1B Zn Zn 3 3 80.85(4) ?
O2B Zn Zn 3 3 78.19(4) ?
N1 Zn Zn . 3 168.48(4) ?
C25 N1 C15 . . 118.31(16) ?
C25 N1 Zn . . 127.73(12) ?
C15 N1 Zn . . 113.80(12) ?
C1 O1A Zn . . 132.46(14) ?
C1 O1B Zn . 3 125.47(12) ?
C8 O2A Zn . . 128.39(12) ?
C8 O2B Zn . 3 128.57(13) ?
C19 O3 C20 . . 118.42(16) ?
C22 O4 C21 . . 116.69(16) ?
C30 O5 C31 . . 119.2(2) ?
C33 O6 C32 . . 117.54(19) ?
O1B C1 O1A . . 125.01(17) yes
O1B C1 C2 . . 117.92(16) ?
O1A C1 C2 . . 117.04(17) ?
C3 C2 C7 . . 118.95(17) ?
C3 C2 C1 . . 120.17(16) ?
C7 C2 C1 . . 120.77(17) ?
C4 C3 C2 . . 120.50(19) ?
C4 C3 H3 . . 119.8 ?
C2 C3 H3 . . 119.8 ?
C5 C4 C3 . . 120.1(2) ?
C5 C4 H4 . . 120.0 ?
C3 C4 H4 . . 120.0 ?
C4 C5 C6 . . 119.99(18) ?
C4 C5 H5 . . 120.0 ?
C6 C5 H5 . . 120.0 ?
C5 C6 C7 . . 120.09(19) ?
C5 C6 H6 . . 120.0 ?
C7 C6 H6 . . 120.0 ?
C6 C7 C2 . . 120.37(19) ?
C6 C7 H7 . . 119.8 ?
C2 C7 H7 . . 119.8 ?
O2B C8 O2A . . 125.90(16) yes
O2B C8 C9 . . 117.73(17) ?
O2A C8 C9 . . 116.36(17) ?
C10 C9 C14 . . 119.18(19) ?
C10 C9 C8 . . 120.01(18) ?
C14 C9 C8 . . 120.81(19) ?
C9 C10 C11 . . 120.2(2) ?
C9 C10 H10 . . 119.9 ?
C11 C10 H10 . . 119.9 ?
C12 C11 C10 . . 120.1(3) ?
C12 C11 H11 . . 120.0 ?
C10 C11 H11 . . 120.0 ?
C11 C12 C13 . . 120.7(2) ?
C11 C12 H12 . . 119.6 ?
C13 C12 H12 . . 119.6 ?
C12 C13 C14 . . 119.8(3) ?
C12 C13 H13 . . 120.1 ?
C14 C13 H13 . . 120.1 ?
C9 C14 C13 . . 120.0(3) ?
C9 C14 H14 . . 120.0 ?
C13 C14 H14 . . 120.0 ?
C16 C15 N1 . . 123.15(16) ?
C16 C15 H15 . . 118.4 ?
N1 C15 H15 . . 118.4 ?
C15 C16 C17 . . 120.07(17) ?
C15 C16 H16 . . 120.0 ?
C17 C16 H16 . . 120.0 ?
C16 C17 C24 . . 117.22(17) ?
C16 C17 C18 . . 123.13(17) ?
C24 C17 C18 . . 119.65(16) ?
C19 C18 C17 . . 120.20(17) ?
C19 C18 H18 . . 119.9 ?
C17 C18 H18 . . 119.9 ?
O3 C19 C18 . . 125.93(17) ?
O3 C19 C22 . . 114.04(17) ?
C18 C19 C22 . . 120.03(17) ?
O3 C20 H20A . . 109.5 ?
O3 C20 H20B . . 109.5 ?
H20A C20 H20B . . 109.5 ?
O3 C20 H20C . . 109.5 ?
H20A C20 H20C . . 109.5 ?
H20B C20 H20C . . 109.5 ?
O4 C21 H21A . . 109.5 ?
O4 C21 H21B . . 109.5 ?
H21A C21 H21B . . 109.5 ?
O4 C21 H21C . . 109.5 ?
H21A C21 H21C . . 109.5 ?
H21B C21 H21C . . 109.5 ?
O4 C22 C23 . . 125.19(17) ?
O4 C22 C19 . . 114.55(17) ?
C23 C22 C19 . . 120.26(17) ?
C22 C23 C24 . . 120.63(17) ?
C22 C23 H23 . . 119.7 ?
C24 C23 H23 . . 119.7 ?
C17 C24 C25 . . 119.14(15) ?
C17 C24 C23 . . 119.18(17) ?
C25 C24 C23 . . 121.67(16) ?
N1 C25 C24 . . 122.03(16) ?
N1 C25 C26 . . 117.76(16) ?
C24 C25 C26 . . 120.15(15) ?
C25 C26 C27 . . 112.22(13) yes
C25 C26 H26B . . 109.2 ?
C27 C26 H26B . . 109.2 ?
C25 C26 H26A . . 109.2 ?
C27 C26 H26A . . 109.2 ?
H26B C26 H26A . . 107.9 ?
C28 C27 C34 . . 118.82(17) ?
C28 C27 C26 . . 121.72(17) ?
C34 C27 C26 . . 119.42(16) ?
C27 C28 C29 . . 120.3(2) ?
C27 C28 H28 . . 119.9 ?
C29 C28 H28 . . 119.9 ?
C30 C29 C28 . . 120.6(2) ?
C30 C29 H29 . . 119.7 ?
C28 C29 H29 . . 119.7 ?
O5 C30 C29 . . 125.3(2) ?
O5 C30 C33 . . 115.3(2) ?
C29 C30 C33 . . 119.42(18) ?
O5 C31 H31A . . 109.5 ?
O5 C31 H31B . . 109.5 ?
H31A C31 H31B . . 109.5 ?
O5 C31 H31C . . 109.5 ?
H31A C31 H31C . . 109.5 ?
H31B C31 H31C . . 109.5 ?
O6 C32 H32A . . 109.5 ?
O6 C32 H32B . . 109.5 ?
H32A C32 H32B . . 109.5 ?
O6 C32 H32C . . 109.5 ?
H32A C32 H32C . . 109.5 ?
H32B C32 H32C . . 109.5 ?
O6 C33 C34 . . 123.9(2) ?
O6 C33 C30 . . 116.14(18) ?
C34 C33 C30 . . 119.93(19) ?
C33 C34 C27 . . 120.88(19) ?
C33 C34 H34 . . 119.6 ?
C27 C34 H34 . . 119.6 ?

loop_
_geom_bond_atom_site_label_1
_geom_bond_atom_site_label_2
_geom_bond_site_symmetry_2
_geom_bond_distance
_geom_bond_publ_flag
Zn O2A . 2.0404(12) yes
Zn O1A . 2.0470(13) yes
Zn O1B 3 2.0494(14) yes
Zn O2B 3 2.0562(13) yes
Zn N1 . 2.0812(16) yes
Zn Zn 3 3.0533(4) yes
N1 C25 . 1.337(2) ?
N1 C15 . 1.377(2) ?
O1A C1 . 1.257(2) ?
O1B C1 . 1.255(2) ?
O1B Zn 3 2.0494(14) ?
O2A C8 . 1.258(2) ?
O2B C8 . 1.252(2) ?
O2B Zn 3 2.0561(13) ?
O3 C19 . 1.351(2) ?
O3 C20 . 1.430(2) ?
O4 C22 . 1.354(2) ?
O4 C21 . 1.430(2) ?
O5 C30 . 1.372(2) ?
O5 C31 . 1.384(3) ?
O6 C33 . 1.376(3) ?
O6 C32 . 1.381(4) ?
C1 C2 . 1.501(2) ?
C2 C3 . 1.392(3) ?
C2 C7 . 1.396(2) ?
C3 C4 . 1.391(3) ?
C3 H3 . 0.9500 ?
C4 C5 . 1.382(3) ?
C4 H4 . 0.9500 ?
C5 C6 . 1.386(3) ?
C5 H5 . 0.9500 ?
C6 C7 . 1.389(3) ?
C6 H6 . 0.9500 ?
C7 H7 . 0.9500 ?
C8 C9 . 1.508(2) ?
C9 C10 . 1.388(3) ?
C9 C14 . 1.390(3) ?
C10 C11 . 1.395(3) ?
C10 H10 . 0.9500 ?
C11 C12 . 1.363(5) ?
C11 H11 . 0.9500 ?
C12 C13 . 1.377(5) ?
C12 H12 . 0.9500 ?
C13 C14 . 1.396(3) ?
C13 H13 . 0.9500 ?
C14 H14 . 0.9500 ?
C15 C16 . 1.360(3) ?
C15 H15 . 0.9500 ?
C16 C17 . 1.412(3) ?
C16 H16 . 0.9500 ?
C17 C24 . 1.418(2) ?
C17 C18 . 1.419(3) ?
C18 C19 . 1.374(3) ?
C18 H18 . 0.9500 ?
C19 C22 . 1.440(3) ?
C20 H20A . 0.9800 ?
C20 H20B . 0.9800 ?
C20 H20C . 0.9800 ?
C21 H21A . 0.9800 ?
C21 H21B . 0.9800 ?
C21 H21C . 0.9800 ?
C22 C23 . 1.361(3) ?
C23 C24 . 1.422(2) ?
C23 H23 . 0.9500 ?
C24 C25 . 1.420(3) ?
C25 C26 . 1.510(2) ?
C26 C27 . 1.519(2) ?
C26 H26B . 0.9900 ?
C26 H26A . 0.9900 ?
C27 C28 . 1.382(3) ?
C27 C34 . 1.404(3) ?
C28 C29 . 1.402(3) ?
C28 H28 . 0.9500 ?
C29 C30 . 1.377(3) ?
C29 H29 . 0.9500 ?
C30 C33 . 1.401(3) ?
C31 H31A . 0.9800 ?
C31 H31B . 0.9800 ?
C31 H31C . 0.9800 ?
C32 H32A . 0.9800 ?
C32 H32B . 0.9800 ?
C32 H32C . 0.9800 ?
C33 C34 . 1.380(3) ?
C34 H34 . 0.9500 ?

loop_
_geom_hbond_atom_site_label_D
_geom_hbond_atom_site_label_H
_geom_hbond_atom_site_label_A
_geom_hbond_site_symmetry_A
_geom_hbond_distance_DH
_geom_hbond_distance_HA
_geom_hbond_distance_DA
_geom_hbond_angle_DHA
_geom_hbond_publ_flag
C3 H3 O3 3_565 0.95 2.53 3.364(2) 147 yes
C4 H4 O4 3_565 0.95 2.68 3.312(2) 125 yes
C5 H5 O6 1_554 0.95 2.70 3.454(2) 137 yes
